data_8106967
loop_
_publ_author_name
'Naicker, Dunesha'
'Pansuriya, Pramod B.'
'Friedrich, Holger B.'

_publ_section_title
;
 Crystal structure of N,N-bis(diphenylphosphanyl)cyclohexylamine,
 C30H31NP2
;
_journal_issue 2
_journal_name_full 'Zeitschrift f\"ur Kristallographie - New Crystal Structures'
_journal_page_first 653
_journal_page_last 656
_journal_paper_doi 10.1515/ncrs-2015-0231
_journal_volume 231
_journal_year 2016
_chemical_formula_sum 'C30 H31 N P2'
_chemical_formula_weight 467.50
_space_group_crystal_system monoclinic
_space_group_IT_number 14
_space_group_name_Hall '-P 2yn'
_space_group_name_H-M_alt 'P 1 21/n 1'
_atom_sites_solution_hydrogens geom
_cell_angle_alpha 90
_cell_angle_beta 107.225(3)
_cell_angle_gamma 90
_cell_formula_units_Z 4
_cell_length_a 15.8251(19)
_cell_length_b 10.3667(12)
_cell_length_c 15.900(2)
_cell_measurement_reflns_used 69554
_cell_measurement_temperature 153(2)
_cell_measurement_theta_max 28.39
_cell_measurement_theta_min 1.60
_cell_volume 2491.5(5)
_computing_cell_refinement 'SAINT (7.60a, Bruker AXS Inc., Madison, WI, USA, 2006)'
_computing_data_collection 'SAINT (7.60a, Bruker AXS Inc., Madison, WI, USA, 2006)'
_computing_data_reduction 'SAINT (7.60a, Bruker AXS Inc., Madison, WI, USA, 2006)'
_computing_molecular_graphics 'OLEX2 (Dolomanov et al., 2009)'
_computing_publication_material 'SHELXL-2014/7 (Sheldrick, 2014)'
_computing_structure_refinement 'SHELXL-2014/7 (Sheldrick, 2014)'
_computing_structure_solution 'SHELXS-97 (Sheldrick, 1997)'
_diffrn_ambient_temperature 153(2)
_diffrn_measured_fraction_theta_full 1.000
_diffrn_measured_fraction_theta_max 0.998
_diffrn_measurement_device_type 'Bruker Kappa Duo Apex II Diffractometer'
_diffrn_measurement_method '0.5\% \f scans and \w scans'
_diffrn_radiation_type MoK\a
_diffrn_radiation_wavelength 0.71073
_diffrn_reflns_av_R_equivalents 0.0809
_diffrn_reflns_av_unetI/netI 0.0384
_diffrn_reflns_Laue_measured_fraction_full 1.000
_diffrn_reflns_Laue_measured_fraction_max 0.998
_diffrn_reflns_limit_h_max 21
_diffrn_reflns_limit_h_min -21
_diffrn_reflns_limit_k_max 13
_diffrn_reflns_limit_k_min -13
_diffrn_reflns_limit_l_max 21
_diffrn_reflns_limit_l_min -21
_diffrn_reflns_number 69554
_diffrn_reflns_point_group_measured_fraction_full 1.000
_diffrn_reflns_point_group_measured_fraction_max 0.998
_diffrn_reflns_theta_full 25.242
_diffrn_reflns_theta_max 28.389
_diffrn_reflns_theta_min 1.595
_diffrn_source 'fine-focus sealed tube'
_exptl_absorpt_coefficient_mu 0.193
_exptl_absorpt_correction_T_max 1.000
_exptl_absorpt_correction_T_min 0.929
_exptl_absorpt_correction_type multi-scan
_exptl_absorpt_process_details 'SADABS (Brucker, 2006)'
_exptl_crystal_colour colorless
_exptl_crystal_density_diffrn 1.246
_exptl_crystal_description block
_exptl_crystal_F_000 992
_exptl_crystal_size_max 0.350
_exptl_crystal_size_mid 0.320
_exptl_crystal_size_min 0.320
_exptl_transmission_factor_max 1.000
_exptl_transmission_factor_min 0.929
_refine_diff_density_max 0.289
_refine_diff_density_min -0.256
_refine_diff_density_rms 0.049
_refine_ls_extinction_coef .
_refine_ls_extinction_method none
_refine_ls_goodness_of_fit_ref 1.020
_refine_ls_hydrogen_treatment constr
_refine_ls_matrix_type full
_refine_ls_number_parameters 298
_refine_ls_number_reflns 6249
_refine_ls_number_restraints 0
_refine_ls_restrained_S_all 1.020
_refine_ls_R_factor_all 0.0543
_refine_ls_R_factor_gt 0.0390
_refine_ls_shift/su_max 0.000
_refine_ls_shift/su_mean 0.000
_refine_ls_structure_factor_coef Fsqd
_refine_ls_weighting_details 'w=1/[\s^2^(Fo^2^)+(0.0344P)^2^+0.9945P] where P=(Fo^2^+2Fc^2^)/3'
_refine_ls_weighting_scheme calc
_refine_ls_wR_factor_gt 0.0858
_refine_ls_wR_factor_ref 0.0935
_reflns_Friedel_coverage 0.000
_reflns_Friedel_fraction_full .
_reflns_Friedel_fraction_max .
_reflns_number_gt 4913
_reflns_number_total 6249
_reflns_threshold_expression 'I > 2\s(I)'
_cod_data_source_file suppl_ncrs-2015-0231_suppl.cif
_cod_data_source_block pnpcyclo
_cod_original_sg_symbol_H-M 'P 21/n'
_cod_database_code 8106967
_shelx_space_group_comment
;
The symmetry employed for this shelxl refinement is uniquely defined
by the following loop, which should always be used as a source of
symmetry information in preference to the above space-group names.
They are only intended as comments.
;
_shelx_estimated_absorpt_t_min 0.935
_shelx_estimated_absorpt_t_max 0.941
_publcif_info_exptl_table_max_cols 4
_publcif_info_exptl_table_use_headnotes n

loop_
_space_group_symop_operation_xyz
'x, y, z'
'-x+1/2, y+1/2, -z+1/2'
'-x, -y, -z'
'x-1/2, -y-1/2, z-1/2'

loop_
_atom_site_label
_atom_site_type_symbol
_atom_site_fract_x
_atom_site_fract_y
_atom_site_fract_z
_atom_site_U_iso_or_equiv
_atom_site_adp_type
_atom_site_occupancy
_atom_site_site_symmetry_order
_atom_site_calc_flag
_atom_site_refinement_flags_posn
_atom_site_refinement_flags_adp
_atom_site_refinement_flags_occupancy
_atom_site_disorder_assembly
_atom_site_disorder_group
P1 P 0.25311(2) 0.27024(4) -0.15952(2) 0.02217(9) Uani 1 1 d . . . . .
P2 P 0.24260(2) 0.33002(4) 0.02011(2) 0.02045(9) Uani 1 1 d . . . . .
N1 N 0.19833(8) 0.34013(11) -0.09196(8) 0.0206(2) Uani 1 1 d . . . . .
C1 C 0.35635(10) 0.36090(14) -0.13673(9) 0.0234(3) Uani 1 1 d . . . . .
C2 C 0.36406(10) 0.48882(15) -0.10942(11) 0.0289(3) Uani 1 1 d . . . . .
H2 H 0.3170 0.5285 -0.0932 0.035 Uiso 1 1 calc R U . . .
C3 C 0.43980(11) 0.55940(17) -0.10556(12) 0.0365(4) Uani 1 1 d . . . . .
H3 H 0.4440 0.6468 -0.0869 0.044 Uiso 1 1 calc R U . . .
C4 C 0.50880(11) 0.50372(18) -0.12861(12) 0.0364(4) Uani 1 1 d . . . . .
H4 H 0.5607 0.5521 -0.1252 0.044 Uiso 1 1 calc R U . . .
C5 C 0.50209(11) 0.37705(18) -0.15668(12) 0.0384(4) Uani 1 1 d . . . . .
H5 H 0.5493 0.3382 -0.1730 0.046 Uiso 1 1 calc R U . . .
C6 C 0.42652(11) 0.30673(17) -0.16106(12) 0.0336(4) Uani 1 1 d . . . . .
H6 H 0.4223 0.2199 -0.1810 0.040 Uiso 1 1 calc R U . . .
C7 C 0.29205(10) 0.11333(15) -0.10958(10) 0.0252(3) Uani 1 1 d . . . . .
C8 C 0.24135(12) 0.00628(16) -0.14739(11) 0.0321(4) Uani 1 1 d . . . . .
H8 H 0.1902 0.0179 -0.1964 0.039 Uiso 1 1 calc R U . . .
C9 C 0.26464(14) -0.11676(17) -0.11433(12) 0.0404(4) Uani 1 1 d . . . . .
H9 H 0.2296 -0.1887 -0.1406 0.049 Uiso 1 1 calc R U . . .
C10 C 0.33862(13) -0.13446(17) -0.04339(12) 0.0405(4) Uani 1 1 d . . . . .
H10 H 0.3543 -0.2186 -0.0205 0.049 Uiso 1 1 calc R U . . .
C11 C 0.39000(12) -0.03012(17) -0.00550(12) 0.0375(4) Uani 1 1 d . . . . .
H11 H 0.4413 -0.0428 0.0432 0.045 Uiso 1 1 calc R U . . .
C12 C 0.36711(11) 0.09349(16) -0.03817(11) 0.0300(3) Uani 1 1 d . . . . .
H12 H 0.4028 0.1648 -0.0117 0.036 Uiso 1 1 calc R U . . .
C13 C 0.15777(9) 0.24342(14) 0.05630(9) 0.0217(3) Uani 1 1 d . . . . .
C14 C 0.16179(10) 0.10848(14) 0.05834(9) 0.0258(3) Uani 1 1 d . . . . .
H14 H 0.2077 0.0657 0.0421 0.031 Uiso 1 1 calc R U . . .
C15 C 0.09970(11) 0.03661(15) 0.08383(10) 0.0291(3) Uani 1 1 d . . . . .
H15 H 0.1027 -0.0549 0.0839 0.035 Uiso 1 1 calc R U . . .
C16 C 0.03341(11) 0.09730(16) 0.10917(10) 0.0302(3) Uani 1 1 d . . . . .
H16 H -0.0086 0.0478 0.1273 0.036 Uiso 1 1 calc R U . . .
C17 C 0.02855(10) 0.23042(16) 0.10803(11) 0.0302(3) Uani 1 1 d . . . . .
H17 H -0.0170 0.2724 0.1254 0.036 Uiso 1 1 calc R U . . .
C18 C 0.09000(10) 0.30297(15) 0.08161(10) 0.0263(3) Uani 1 1 d . . . . .
H18 H 0.0858 0.3944 0.0808 0.032 Uiso 1 1 calc R U . . .
C19 C 0.23179(9) 0.49151(14) 0.06269(9) 0.0213(3) Uani 1 1 d . . . . .
C20 C 0.26633(10) 0.50792(16) 0.15393(10) 0.0268(3) Uani 1 1 d . . . . .
H20 H 0.2870 0.4348 0.1902 0.032 Uiso 1 1 calc R U . . .
C21 C 0.27096(10) 0.62842(16) 0.19237(10) 0.0301(4) Uani 1 1 d . . . . .
H21 H 0.2949 0.6375 0.2544 0.036 Uiso 1 1 calc R U . . .
C22 C 0.24078(10) 0.73571(16) 0.14054(11) 0.0301(3) Uani 1 1 d . . . . .
H22 H 0.2448 0.8188 0.1666 0.036 Uiso 1 1 calc R U . . .
C23 C 0.20472(11) 0.72139(15) 0.05066(11) 0.0307(3) Uani 1 1 d . . . . .
H23 H 0.1824 0.7946 0.0151 0.037 Uiso 1 1 calc R U . . .
C24 C 0.20092(10) 0.60052(15) 0.01199(10) 0.0266(3) Uani 1 1 d . . . . .
H24 H 0.1769 0.5922 -0.0500 0.032 Uiso 1 1 calc R U . . .
C25 C 0.10196(9) 0.36463(14) -0.13511(9) 0.0209(3) Uani 1 1 d . . . . .
H25 H 0.0776 0.4051 -0.0901 0.025 Uiso 1 1 calc R U . . .
C26 C 0.08620(10) 0.45907(15) -0.21243(10) 0.0252(3) Uani 1 1 d . . . . .
H26A H 0.1173 0.5412 -0.1917 0.030 Uiso 1 1 calc R U . . .
H26B H 0.1105 0.4224 -0.2579 0.030 Uiso 1 1 calc R U . . .
C27 C -0.01297(10) 0.48507(16) -0.25257(11) 0.0310(4) Uani 1 1 d . . . . .
H27A H -0.0362 0.5274 -0.2082 0.037 Uiso 1 1 calc R U . . .
H27B H -0.0220 0.5445 -0.3032 0.037 Uiso 1 1 calc R U . . .
C28 C -0.06356(11) 0.36054(17) -0.28315(11) 0.0352(4) Uani 1 1 d . . . . .
H28A H -0.0439 0.3216 -0.3310 0.042 Uiso 1 1 calc R U . . .
H28B H -0.1276 0.3794 -0.3066 0.042 Uiso 1 1 calc R U . . .
C29 C -0.04762(10) 0.26594(17) -0.20664(11) 0.0347(4) Uani 1 1 d . . . . .
H29A H -0.0726 0.3017 -0.1614 0.042 Uiso 1 1 calc R U . . .
H29B H -0.0784 0.1838 -0.2280 0.042 Uiso 1 1 calc R U . . .
C30 C 0.05078(10) 0.23986(15) -0.16541(10) 0.0261(3) Uani 1 1 d . . . . .
H30A H 0.0746 0.1963 -0.2090 0.031 Uiso 1 1 calc R U . . .
H30B H 0.0591 0.1814 -0.1144 0.031 Uiso 1 1 calc R U . . .

loop_
_atom_site_aniso_label
_atom_site_aniso_U_11
_atom_site_aniso_U_22
_atom_site_aniso_U_33
_atom_site_aniso_U_23
_atom_site_aniso_U_13
_atom_site_aniso_U_12
P1 0.02291(19) 0.02477(19) 0.02034(18) -0.00135(15) 0.00873(14) -0.00022(15)
P2 0.01965(18) 0.02285(19) 0.01892(18) 0.00045(14) 0.00580(14) 0.00194(14)
N1 0.0185(6) 0.0241(6) 0.0198(6) -0.0001(5) 0.0067(5) 0.0012(5)
C1 0.0227(7) 0.0288(8) 0.0204(7) 0.0036(6) 0.0089(6) 0.0008(6)
C2 0.0264(8) 0.0311(8) 0.0328(8) -0.0019(7) 0.0143(7) -0.0010(6)
C3 0.0360(9) 0.0350(9) 0.0426(10) -0.0055(8) 0.0182(8) -0.0084(7)
C4 0.0256(8) 0.0469(11) 0.0387(10) 0.0033(8) 0.0128(7) -0.0079(7)
C5 0.0290(9) 0.0457(10) 0.0479(11) 0.0051(8) 0.0228(8) 0.0044(8)
C6 0.0327(9) 0.0303(9) 0.0439(10) -0.0006(7) 0.0208(8) 0.0027(7)
C7 0.0298(8) 0.0254(7) 0.0250(7) -0.0022(6) 0.0151(6) 0.0012(6)
C8 0.0446(10) 0.0301(8) 0.0243(8) -0.0042(6) 0.0143(7) -0.0034(7)
C9 0.0652(13) 0.0262(9) 0.0375(10) -0.0042(7) 0.0269(9) -0.0055(8)
C10 0.0610(12) 0.0263(9) 0.0445(10) 0.0074(7) 0.0312(10) 0.0103(8)
C11 0.0373(9) 0.0409(10) 0.0386(10) 0.0097(8) 0.0178(8) 0.0120(8)
C12 0.0291(8) 0.0314(8) 0.0312(8) 0.0008(7) 0.0115(7) 0.0026(7)
C13 0.0242(7) 0.0227(7) 0.0181(7) 0.0010(5) 0.0058(5) 0.0002(6)
C14 0.0322(8) 0.0229(7) 0.0225(7) 0.0002(6) 0.0086(6) 0.0029(6)
C15 0.0381(9) 0.0204(7) 0.0277(8) -0.0007(6) 0.0083(7) -0.0031(6)
C16 0.0309(8) 0.0295(8) 0.0301(8) -0.0004(7) 0.0091(7) -0.0097(7)
C17 0.0270(8) 0.0303(8) 0.0365(9) -0.0024(7) 0.0145(7) -0.0015(7)
C18 0.0282(8) 0.0219(7) 0.0311(8) 0.0002(6) 0.0121(6) 0.0009(6)
C19 0.0171(6) 0.0242(7) 0.0236(7) -0.0014(6) 0.0077(5) -0.0009(5)
C20 0.0218(7) 0.0337(8) 0.0232(7) 0.0003(6) 0.0042(6) 0.0032(6)
C21 0.0234(7) 0.0403(9) 0.0241(8) -0.0088(7) 0.0031(6) 0.0017(7)
C22 0.0275(8) 0.0298(8) 0.0354(9) -0.0102(7) 0.0129(7) -0.0032(7)
C23 0.0368(9) 0.0251(8) 0.0326(9) 0.0009(6) 0.0142(7) 0.0023(7)
C24 0.0307(8) 0.0280(8) 0.0211(7) 0.0002(6) 0.0078(6) 0.0012(6)
C25 0.0182(7) 0.0257(7) 0.0188(7) 0.0006(6) 0.0054(5) -0.0009(6)
C26 0.0251(7) 0.0264(8) 0.0232(7) 0.0031(6) 0.0058(6) -0.0024(6)
C27 0.0284(8) 0.0331(9) 0.0270(8) 0.0032(7) 0.0012(6) 0.0037(7)
C28 0.0249(8) 0.0432(10) 0.0311(9) -0.0007(7) -0.0018(7) -0.0029(7)
C29 0.0242(8) 0.0418(10) 0.0358(9) 0.0011(7) 0.0054(7) -0.0093(7)
C30 0.0255(7) 0.0267(8) 0.0250(7) 0.0012(6) 0.0055(6) -0.0047(6)

loop_
_atom_type_symbol
_atom_type_description
_atom_type_scat_dispersion_real
_atom_type_scat_dispersion_imag
_atom_type_scat_source
C C 0.0033 0.0016 'International Tables Vol C Tables 4.2.6.8 and 6.1.1.4'
N N 0.0061 0.0033 'International Tables Vol C Tables 4.2.6.8 and 6.1.1.4'
H H 0.0000 0.0000 'International Tables Vol C Tables 4.2.6.8 and 6.1.1.4'
P P 0.1023 0.0942 'International Tables Vol C Tables 4.2.6.8 and 6.1.1.4'

loop_
_geom_angle_atom_site_label_1
_geom_angle_atom_site_label_2
_geom_angle_atom_site_label_3
_geom_angle
_geom_angle_site_symmetry_1
_geom_angle_site_symmetry_3
N1 P1 C1 104.19(6) . .
N1 P1 C7 105.60(6) . .
C1 P1 C7 101.79(7) . .
N1 P2 C19 105.91(6) . .
N1 P2 C13 104.07(6) . .
C19 P2 C13 99.98(7) . .
C25 N1 P2 122.28(9) . .
C25 N1 P1 114.65(9) . .
P2 N1 P1 119.68(7) . .
C2 C1 C6 117.82(14) . .
C2 C1 P1 122.95(11) . .
C6 C1 P1 118.42(12) . .
C1 C2 C3 120.72(15) . .
C1 C2 H2 119.6 . .
C3 C2 H2 119.6 . .
C4 C3 C2 120.59(17) . .
C4 C3 H3 119.7 . .
C2 C3 H3 119.7 . .
C3 C4 C5 119.57(16) . .
C3 C4 H4 120.2 . .
C5 C4 H4 120.2 . .
C4 C5 C6 119.97(16) . .
C4 C5 H5 120.0 . .
C6 C5 H5 120.0 . .
C5 C6 C1 121.32(16) . .
C5 C6 H6 119.3 . .
C1 C6 H6 119.3 . .
C12 C7 C8 118.40(15) . .
C12 C7 P1 125.40(12) . .
C8 C7 P1 116.20(12) . .
C9 C8 C7 120.87(16) . .
C9 C8 H8 119.6 . .
C7 C8 H8 119.6 . .
C10 C9 C8 119.94(17) . .
C10 C9 H9 120.0 . .
C8 C9 H9 120.0 . .
C9 C10 C11 120.11(16) . .
C9 C10 H10 119.9 . .
C11 C10 H10 119.9 . .
C10 C11 C12 120.32(17) . .
C10 C11 H11 119.8 . .
C12 C11 H11 119.8 . .
C11 C12 C7 120.35(16) . .
C11 C12 H12 119.8 . .
C7 C12 H12 119.8 . .
C18 C13 C14 117.95(14) . .
C18 C13 P2 124.56(11) . .
C14 C13 P2 117.48(11) . .
C15 C14 C13 120.83(15) . .
C15 C14 H14 119.6 . .
C13 C14 H14 119.6 . .
C16 C15 C14 120.38(15) . .
C16 C15 H15 119.8 . .
C14 C15 H15 119.8 . .
C15 C16 C17 119.67(15) . .
C15 C16 H16 120.2 . .
C17 C16 H16 120.2 . .
C16 C17 C18 120.23(15) . .
C16 C17 H17 119.9 . .
C18 C17 H17 119.9 . .
C17 C18 C13 120.93(14) . .
C17 C18 H18 119.5 . .
C13 C18 H18 119.5 . .
C24 C19 C20 117.65(14) . .
C24 C19 P2 125.71(11) . .
C20 C19 P2 116.29(11) . .
C21 C20 C19 121.38(15) . .
C21 C20 H20 119.3 . .
C19 C20 H20 119.3 . .
C22 C21 C20 119.97(14) . .
C22 C21 H21 120.0 . .
C20 C21 H21 120.0 . .
C23 C22 C21 119.62(15) . .
C23 C22 H22 120.2 . .
C21 C22 H22 120.2 . .
C22 C23 C24 120.37(15) . .
C22 C23 H23 119.8 . .
C24 C23 H23 119.8 . .
C23 C24 C19 120.99(14) . .
C23 C24 H24 119.5 . .
C19 C24 H24 119.5 . .
N1 C25 C30 111.98(12) . .
N1 C25 C26 112.18(11) . .
C30 C25 C26 110.05(12) . .
N1 C25 H25 107.5 . .
C30 C25 H25 107.5 . .
C26 C25 H25 107.5 . .
C27 C26 C25 110.46(12) . .
C27 C26 H26A 109.6 . .
C25 C26 H26A 109.6 . .
C27 C26 H26B 109.6 . .
C25 C26 H26B 109.6 . .
H26A C26 H26B 108.1 . .
C28 C27 C26 111.16(13) . .
C28 C27 H27A 109.4 . .
C26 C27 H27A 109.4 . .
C28 C27 H27B 109.4 . .
C26 C27 H27B 109.4 . .
H27A C27 H27B 108.0 . .
C27 C28 C29 110.11(13) . .
C27 C28 H28A 109.6 . .
C29 C28 H28A 109.6 . .
C27 C28 H28B 109.6 . .
C29 C28 H28B 109.6 . .
H28A C28 H28B 108.2 . .
C30 C29 C28 111.34(13) . .
C30 C29 H29A 109.4 . .
C28 C29 H29A 109.4 . .
C30 C29 H29B 109.4 . .
C28 C29 H29B 109.4 . .
H29A C29 H29B 108.0 . .
C29 C30 C25 111.38(13) . .
C29 C30 H30A 109.4 . .
C25 C30 H30A 109.4 . .
C29 C30 H30B 109.4 . .
C25 C30 H30B 109.4 . .
H30A C30 H30B 108.0 . .

loop_
_geom_bond_atom_site_label_1
_geom_bond_atom_site_label_2
_geom_bond_distance
_geom_bond_site_symmetry_2
P1 N1 1.7268(12) .
P1 C1 1.8257(15) .
P1 C7 1.8348(16) .
P2 N1 1.7140(12) .
P2 C19 1.8327(15) .
P2 C13 1.8431(15) .
N1 C25 1.4971(17) .
C1 C2 1.390(2) .
C1 C6 1.397(2) .
C2 C3 1.390(2) .
C2 H2 0.9500 .
C3 C4 1.377(2) .
C3 H3 0.9500 .
C4 C5 1.381(3) .
C4 H4 0.9500 .
C5 C6 1.385(2) .
C5 H5 0.9500 .
C6 H6 0.9500 .
C7 C12 1.394(2) .
C7 C8 1.397(2) .
C8 C9 1.387(2) .
C8 H8 0.9500 .
C9 C10 1.376(3) .
C9 H9 0.9500 .
C10 C11 1.380(3) .
C10 H10 0.9500 .
C11 C12 1.390(2) .
C11 H11 0.9500 .
C12 H12 0.9500 .
C13 C18 1.396(2) .
C13 C14 1.400(2) .
C14 C15 1.386(2) .
C14 H14 0.9500 .
C15 C16 1.382(2) .
C15 H15 0.9500 .
C16 C17 1.382(2) .
C16 H16 0.9500 .
C17 C18 1.389(2) .
C17 H17 0.9500 .
C18 H18 0.9500 .
C19 C24 1.390(2) .
C19 C20 1.401(2) .
C20 C21 1.383(2) .
C20 H20 0.9500 .
C21 C22 1.382(2) .
C21 H21 0.9500 .
C22 C23 1.381(2) .
C22 H22 0.9500 .
C23 C24 1.389(2) .
C23 H23 0.9500 .
C24 H24 0.9500 .
C25 C30 1.526(2) .
C25 C26 1.533(2) .
C25 H25 1.0000 .
C26 C27 1.533(2) .
C26 H26A 0.9900 .
C26 H26B 0.9900 .
C27 C28 1.521(2) .
C27 H27A 0.9900 .
C27 H27B 0.9900 .
C28 C29 1.524(2) .
C28 H28A 0.9900 .
C28 H28B 0.9900 .
C29 C30 1.524(2) .
C29 H29A 0.9900 .
C29 H29B 0.9900 .
C30 H30A 0.9900 .
C30 H30B 0.9900 .

loop_
_geom_hbond_atom_site_label_D
_geom_hbond_atom_site_label_H
_geom_hbond_atom_site_label_A
_geom_hbond_site_symmetry_A
_geom_hbond_distance_DH
_geom_hbond_distance_HA
_geom_hbond_distance_DA
_geom_hbond_angle_DHA
C(26) H(26B) P(1) . 0.99 2.82 3.1938(17) 103
C(30) H(30A) P(1) . 0.99 2.81 3.1910(17) 104
C(8) H(8) Cg(1) 2_544 0.95 2.97 3.8309(19) 152
C(21) H(21) Cg(3) 2_555 0.95 2.68 3.5997(17) 164

loop_
_geom_torsion_atom_site_label_1
_geom_torsion_atom_site_label_2
_geom_torsion_atom_site_label_3
_geom_torsion_atom_site_label_4
_geom_torsion
_geom_torsion_site_symmetry_1
_geom_torsion_site_symmetry_2
_geom_torsion_site_symmetry_3
_geom_torsion_site_symmetry_4
C19 P2 N1 C25 -66.37(12) . . . .
C13 P2 N1 C25 38.54(12) . . . .
C19 P2 N1 P1 135.54(8) . . . .
C13 P2 N1 P1 -119.56(8) . . . .
C1 P1 N1 C25 135.80(10) . . . .
C7 P1 N1 C25 -117.38(10) . . . .
C1 P1 N1 P2 -64.51(9) . . . .
C7 P1 N1 P2 42.31(9) . . . .
N1 P1 C1 C2 -28.58(14) . . . .
C7 P1 C1 C2 -138.22(13) . . . .
N1 P1 C1 C6 161.95(12) . . . .
C7 P1 C1 C6 52.31(14) . . . .
C6 C1 C2 C3 -0.8(2) . . . .
P1 C1 C2 C3 -170.32(13) . . . .
C1 C2 C3 C4 -0.1(3) . . . .
C2 C3 C4 C5 0.7(3) . . . .
C3 C4 C5 C6 -0.3(3) . . . .
C4 C5 C6 C1 -0.6(3) . . . .
C2 C1 C6 C5 1.2(2) . . . .
P1 C1 C6 C5 171.18(14) . . . .
N1 P1 C7 C12 -79.96(14) . . . .
C1 P1 C7 C12 28.60(15) . . . .
N1 P1 C7 C8 100.14(12) . . . .
C1 P1 C7 C8 -151.30(12) . . . .
C12 C7 C8 C9 0.5(2) . . . .
P1 C7 C8 C9 -179.59(13) . . . .
C7 C8 C9 C10 -0.1(3) . . . .
C8 C9 C10 C11 -0.4(3) . . . .
C9 C10 C11 C12 0.5(3) . . . .
C10 C11 C12 C7 0.0(3) . . . .
C8 C7 C12 C11 -0.5(2) . . . .
P1 C7 C12 C11 179.64(12) . . . .
N1 P2 C13 C18 -91.60(13) . . . .
C19 P2 C13 C18 17.73(14) . . . .
N1 P2 C13 C14 88.32(12) . . . .
C19 P2 C13 C14 -162.35(11) . . . .
C18 C13 C14 C15 0.7(2) . . . .
P2 C13 C14 C15 -179.24(11) . . . .
C13 C14 C15 C16 -1.1(2) . . . .
C14 C15 C16 C17 0.8(2) . . . .
C15 C16 C17 C18 -0.1(2) . . . .
C16 C17 C18 C13 -0.3(2) . . . .
C14 C13 C18 C17 0.0(2) . . . .
P2 C13 C18 C17 179.95(12) . . . .
N1 P2 C19 C24 -5.14(15) . . . .
C13 P2 C19 C24 -113.00(13) . . . .
N1 P2 C19 C20 -178.17(11) . . . .
C13 P2 C19 C20 73.96(12) . . . .
C24 C19 C20 C21 -1.0(2) . . . .
P2 C19 C20 C21 172.64(12) . . . .
C19 C20 C21 C22 0.3(2) . . . .
C20 C21 C22 C23 1.1(2) . . . .
C21 C22 C23 C24 -1.8(2) . . . .
C22 C23 C24 C19 1.1(2) . . . .
C20 C19 C24 C23 0.3(2) . . . .
P2 C19 C24 C23 -172.64(12) . . . .
P2 N1 C25 C30 -96.73(13) . . . .
P1 N1 C25 C30 62.38(14) . . . .
P2 N1 C25 C26 138.95(11) . . . .
P1 N1 C25 C26 -61.94(14) . . . .
N1 C25 C26 C27 -178.01(12) . . . .
C30 C25 C26 C27 56.61(16) . . . .
C25 C26 C27 C28 -57.73(18) . . . .
C26 C27 C28 C29 57.03(19) . . . .
C27 C28 C29 C30 -56.24(19) . . . .
C28 C29 C30 C25 56.48(18) . . . .
N1 C25 C30 C29 178.25(12) . . . .
C26 C25 C30 C29 -56.25(17) . . . .

loop_
_publcif_info_datablock.id
_publcif_info_datablock.publ_exptl
_publcif_info_datablock.publ_geom
_publcif_info_datablock.structure
{f5a6b87c-04da-41ff-98e2-fb960b8dec7e} y y y

loop_
_publcif_info_exptl_table_extra_item
sin_theta_over_lambda_max

loop_
_publcif_info_tables.block_id
_publcif_info_tables.reference_item
{f5a6b87c-04da-41ff-98e2-fb960b8dec7e} '_publcif_info_datablock.publ_exptl'
{f5a6b87c-04da-41ff-98e2-fb960b8dec7e} '_geom_hbond_atom_site_label_D'

loop_
_publcif_info_cif.paper_type
EE
